data_4028889
loop_
_publ_author_name
'Le Cl\'ezio, Ingrid'
'Gornitzka, Heinz'
'Escudier, Jean-Marc'
'Vigroux, Alain'

_publ_section_title
;
 Constrained Nucleic Acids (CNA). Part 2. Synthesis of Conformationally
 Restricted Dinucleotide Units Featuring Noncanonical \a/\b/\g or \d/\e/\z
 Torsion Angle Combinations
;
_journal_issue 5
_journal_name_full 'The Journal of Organic Chemistry'
_journal_page_first 1620
_journal_page_last 1629
_journal_paper_doi 10.1021/jo048136t
_journal_volume 70
_journal_year 2005
_chemical_formula_sum 'C39 H47.25 Cl5.75 N4 O12 P Si'
_chemical_formula_weight 1026.96
_chemical_name_systematic
; 
 ? 
;
_space_group_IT_number 4
_symmetry_cell_setting monoclinic
_symmetry_space_group_name_Hall 'P 2yb'
_symmetry_space_group_name_H-M 'P 1 21 1'
_atom_sites_solution_hydrogens geom
_atom_sites_solution_primary direct
_atom_sites_solution_secondary difmap
_audit_creation_method SHELXL-97
_cell_angle_alpha 90.00
_cell_angle_beta 98.397(2)
_cell_angle_gamma 90.00
_cell_formula_units_Z 4
_cell_length_a 10.6695(8)
_cell_length_b 18.7483(14)
_cell_length_c 23.9407(18)
_cell_measurement_reflns_used 4527
_cell_measurement_temperature 193(2)
_cell_measurement_theta_max 26.096
_cell_measurement_theta_min 2.214
_cell_volume 4737.6(6)
_computing_cell_refinement 'Bruker SMART'
_computing_data_collection 'Bruker SMART'
_computing_data_reduction 'Bruker SHELXTL'
_computing_molecular_graphics 'Bruker SHELXTL'
_computing_publication_material 'Bruker SHELXTL'
_computing_structure_refinement 'SHELXL-97 (Sheldrick, 1997)'
_computing_structure_solution 'SHELXS-97 (Sheldrick, 1990)'
_diffrn_ambient_temperature 193(2)
_diffrn_measured_fraction_theta_full 0.987
_diffrn_measured_fraction_theta_max 0.987
_diffrn_measurement_device_type 'Bruker CCD detector'
_diffrn_measurement_method 'phi and omega scans'
_diffrn_radiation_monochromator graphite
_diffrn_radiation_source 'fine-focus sealed tube'
_diffrn_radiation_type MoK\a
_diffrn_radiation_wavelength 0.71073
_diffrn_reflns_av_R_equivalents 0.0507
_diffrn_reflns_av_sigmaI/netI 0.1100
_diffrn_reflns_limit_h_max 11
_diffrn_reflns_limit_h_min -11
_diffrn_reflns_limit_k_max 20
_diffrn_reflns_limit_k_min -20
_diffrn_reflns_limit_l_max 13
_diffrn_reflns_limit_l_min -26
_diffrn_reflns_number 21327
_diffrn_reflns_theta_full 23.26
_diffrn_reflns_theta_max 23.26
_diffrn_reflns_theta_min 5.16
_exptl_absorpt_coefficient_mu 0.470
_exptl_absorpt_correction_T_max 1.000000
_exptl_absorpt_correction_T_min 0.598524
_exptl_absorpt_correction_type semi-empirical
_exptl_absorpt_process_details 'SADABS (Bruker-AXS)'
_exptl_crystal_colour colorless
_exptl_crystal_density_diffrn 1.440
_exptl_crystal_density_method 'not measured'
_exptl_crystal_description plate
_exptl_crystal_F_000 2128
_exptl_crystal_size_max 0.1
_exptl_crystal_size_mid 0.2
_exptl_crystal_size_min 0.6
_refine_diff_density_max 0.483
_refine_diff_density_min -0.304
_refine_diff_density_rms 0.051
_refine_ls_abs_structure_details 'Flack H D (1983), Acta Cryst. A39, 876-881'
_refine_ls_abs_structure_Flack 0.00(8)
_refine_ls_extinction_method none
_refine_ls_goodness_of_fit_ref 1.001
_refine_ls_hydrogen_treatment mixed
_refine_ls_matrix_type full
_refine_ls_number_parameters 1590
_refine_ls_number_reflns 13121
_refine_ls_number_restraints 1399
_refine_ls_restrained_S_all 0.984
_refine_ls_R_factor_all 0.1078
_refine_ls_R_factor_gt 0.0614
_refine_ls_shift/su_max 0.000
_refine_ls_shift/su_mean 0.000
_refine_ls_structure_factor_coef Fsqd
_refine_ls_weighting_details 'calc w=1/[\s^2^(Fo^2^)+(0.0705P)^2^+0.0000P] where P=(Fo^2^+2Fc^2^)/3'
_refine_ls_weighting_scheme calc
_refine_ls_wR_factor_gt 0.1258
_refine_ls_wR_factor_ref 0.1454
_reflns_number_gt 8732
_reflns_number_total 13121
_reflns_threshold_expression >2sigma(I)
_cod_data_source_file jo048136tsup1.cif
_cod_data_source_block 15b
_cod_depositor_comments
;
The following automatic conversions were performed:

'_symmetry_cell_setting' value 'Monoclinic' changed to 'monoclinic'
according to /home/saulius/struct/CIF-dictionaries/cif_core.dic
dictionary named 'cif_core.dic' version 2.4.2 from 2011-04-26.

Automatic conversion script
Id: cif_fix_values 1891 2012-01-12 08:04:46Z andrius 
;
_cod_original_sg_symbol_H-M P2(1)
_cod_database_code 4028889

loop_
_symmetry_equiv_pos_as_xyz
'x, y, z'
'-x, y+1/2, -z'

loop_
_atom_site_label
_atom_site_type_symbol
_atom_site_fract_x
_atom_site_fract_y
_atom_site_fract_z
_atom_site_U_iso_or_equiv
_atom_site_adp_type
_atom_site_occupancy
_atom_site_symmetry_multiplicity
_atom_site_calc_flag
_atom_site_refinement_flags
_atom_site_disorder_assembly
_atom_site_disorder_group
P1 P 0.10964(14) 0.68068(8) 0.50144(7) 0.0301(4) Uani 1 1 d . . .
P2 P 0.60922(14) 0.74732(8) 1.00348(7) 0.0332(4) Uani 1 1 d . . .
N1 N 0.5323(4) 0.4282(2) 0.5356(2) 0.0332(12) Uani 1 1 d . . .
N2 N 0.6970(5) 0.3584(3) 0.5142(2) 0.0353(14) Uani 1 1 d . . .
H2N H 0.727(6) 0.319(3) 0.512(3) 0.042 Uiso 1 1 d . . .
N3 N -0.3746(4) 0.7579(3) 0.5733(2) 0.0330(12) Uani 1 1 d . . .
N4 N -0.5769(5) 0.7444(3) 0.5945(3) 0.0489(16) Uani 1 1 d . . .
H4N H -0.647(7) 0.727(4) 0.595(3) 0.059 Uiso 1 1 d . . .
N5 N 1.0214(4) 0.9998(3) 0.9806(2) 0.0336(13) Uani 1 1 d . . .
N6 N 1.2046(5) 1.0667(3) 0.9903(2) 0.0358(14) Uani 1 1 d . . .
H6N H 1.253(6) 1.104(3) 0.988(3) 0.043 Uiso 1 1 d . . .
N7 N 0.0784(4) 0.6770(3) 0.9267(2) 0.0348(13) Uani 1 1 d . . .
N8 N -0.1385(5) 0.6891(3) 0.9086(3) 0.0460(15) Uani 1 1 d . . .
H8N H -0.205(7) 0.715(3) 0.920(3) 0.055 Uiso 1 1 d . . .
O1 O 0.1961(4) 0.71727(19) 0.46901(18) 0.0367(11) Uani 1 1 d . . .
O2 O 0.1005(4) 0.5979(2) 0.49318(17) 0.0345(10) Uani 1 1 d . . .
O3 O 0.1499(3) 0.6960(2) 0.56644(17) 0.0377(10) Uani 1 1 d . . .
O4 O -0.0349(3) 0.7004(2) 0.49129(16) 0.0309(10) Uani 1 1 d . . .
O5 O 0.3161(4) 0.4475(2) 0.50640(17) 0.0366(10) Uani 1 1 d . . .
O6 O 0.5237(4) 0.3065(2) 0.54162(19) 0.0428(11) Uani 1 1 d . . .
O7 O 0.8687(4) 0.4045(2) 0.4833(2) 0.0497(12) Uani 1 1 d . . .
O8 O -0.1614(3) 0.7381(2) 0.60249(17) 0.0346(10) Uani 1 1 d . . .
O9 O -0.4835(4) 0.6543(3) 0.5531(3) 0.0646(16) Uani 1 1 d . . .
O10 O -0.6755(4) 0.8293(3) 0.6393(2) 0.0610(14) Uani 1 1 d . . .
O11 O -0.0651(5) 0.8830(2) 0.5930(2) 0.0607(14) Uani 1 1 d . . .
H11 H -0.0353 0.9199 0.6098 0.091 Uiso 1 1 calc R . .
O12 O 0.1882(4) 0.4526(2) 0.61535(17) 0.0428(11) Uani 1 1 d . A .
O13 O 0.7119(4) 0.7048(2) 1.03267(19) 0.0429(11) Uani 1 1 d . . .
O14 O 0.6136(4) 0.8284(2) 1.01807(18) 0.0353(11) Uani 1 1 d . . .
O15 O 0.6071(3) 0.7389(2) 0.93764(17) 0.0350(10) Uani 1 1 d . . .
O16 O 0.4696(3) 0.7306(2) 1.01176(17) 0.0329(10) Uani 1 1 d . . .
O17 O 0.8268(4) 0.9772(2) 1.01149(17) 0.0342(10) Uani 1 1 d . . .
O18 O 1.0170(4) 1.1200(2) 0.9618(2) 0.0500(13) Uani 1 1 d . . .
O19 O 1.3982(4) 1.0198(2) 1.0215(2) 0.0452(12) Uani 1 1 d . . .
O20 O 0.6282(4) 0.9802(2) 0.90415(17) 0.0383(10) Uani 1 1 d . B .
O21 O 0.2722(3) 0.6984(2) 0.89941(18) 0.0377(11) Uani 1 1 d . . .
O22 O -0.0174(4) 0.7770(3) 0.9547(2) 0.0545(13) Uani 1 1 d . . .
O23 O -0.2660(5) 0.6053(3) 0.8635(2) 0.0698(16) Uani 1 1 d . . .
O24 O 0.3779(4) 0.5507(2) 0.90557(18) 0.0415(11) Uani 1 1 d . . .
H24 H 0.4066 0.5446 0.9398 0.062 Uiso 1 1 calc R . .
C1 C 0.2131(6) 0.5578(3) 0.4863(3) 0.0334(15) Uani 1 1 d . . .
H1A H 0.2897 0.5871 0.4980 0.040 Uiso 1 1 calc R . .
H1B H 0.2112 0.5442 0.4463 0.040 Uiso 1 1 calc R . .
C2 C 0.2161(5) 0.4913(3) 0.5230(3) 0.0298(14) Uani 1 1 d . . .
H2 H 0.1333 0.4657 0.5152 0.036 Uiso 1 1 calc R . .
C3 C 0.2499(6) 0.5052(3) 0.5859(3) 0.0333(15) Uani 1 1 d . . .
H3 H 0.2263 0.5546 0.5961 0.040 Uiso 1 1 calc R . .
C4 C 0.3931(6) 0.4944(3) 0.5954(3) 0.0373(16) Uani 1 1 d . . .
H4A H 0.4380 0.5381 0.5860 0.045 Uiso 1 1 calc R . .
H4B H 0.4241 0.4805 0.6349 0.045 Uiso 1 1 calc R . .
C5 C 0.4092(6) 0.4346(3) 0.5548(3) 0.0341(15) Uani 1 1 d . . .
H5 H 0.3890 0.3884 0.5724 0.041 Uiso 1 1 calc R . .
C6 C 0.5785(6) 0.3606(3) 0.5317(3) 0.0355(16) Uani 1 1 d . . .
C7 C 0.7648(6) 0.4150(3) 0.4978(3) 0.0336(15) Uani 1 1 d . . .
C8 C 0.7056(6) 0.4829(3) 0.4994(3) 0.0426(17) Uani 1 1 d . . .
C9 C 0.5939(6) 0.4861(4) 0.5177(3) 0.0484(19) Uani 1 1 d . . .
H9 H 0.5543 0.5315 0.5183 0.058 Uiso 1 1 calc R . .
C10 C 0.7715(8) 0.5474(4) 0.4795(4) 0.076(3) Uani 1 1 d . . .
H10A H 0.7149 0.5887 0.4779 0.114 Uiso 1 1 calc R . .
H10B H 0.7934 0.5381 0.4419 0.114 Uiso 1 1 calc R . .
H10C H 0.8488 0.5571 0.5059 0.114 Uiso 1 1 calc R . .
C11 C 0.0474(6) 0.6927(4) 0.5999(3) 0.0384(16) Uani 1 1 d . . .
H11A H 0.0818 0.6949 0.6405 0.046 Uiso 1 1 calc R . .
H11B H 0.0007 0.6473 0.5925 0.046 Uiso 1 1 calc R . .
C12 C -0.0419(5) 0.7554(3) 0.5842(2) 0.0298(14) Uani 1 1 d . . .
C13 C -0.0720(5) 0.7645(3) 0.5194(2) 0.0276(14) Uani 1 1 d . . .
H13 H -0.0295 0.8078 0.5066 0.033 Uiso 1 1 calc R . .
C14 C -0.2138(5) 0.7714(3) 0.5076(3) 0.0283(14) Uani 1 1 d . . .
H14A H -0.2476 0.7499 0.4707 0.034 Uiso 1 1 calc R . .
H14B H -0.2401 0.8220 0.5076 0.034 Uiso 1 1 calc R . .
C15 C -0.2587(5) 0.7310(3) 0.5554(3) 0.0328(15) Uani 1 1 d . . .
H15 H -0.2698 0.6795 0.5450 0.039 Uiso 1 1 calc R . .
C16 C -0.4770(6) 0.7146(4) 0.5715(3) 0.0426(17) Uani 1 1 d . . .
C17 C -0.5820(6) 0.8120(4) 0.6185(3) 0.0428(17) Uani 1 1 d . . .
C18 C -0.4740(5) 0.8563(3) 0.6140(2) 0.0317(15) Uani 1 1 d . . .
C19 C -0.3755(6) 0.8279(3) 0.5930(3) 0.0357(16) Uani 1 1 d . . .
H19 H -0.3030 0.8569 0.5914 0.043 Uiso 1 1 calc R . .
C20 C -0.4736(7) 0.9312(4) 0.6341(3) 0.060(2) Uani 1 1 d . . .
H20A H -0.4724 0.9317 0.6752 0.090 Uiso 1 1 calc R . .
H20B H -0.5499 0.9556 0.6158 0.090 Uiso 1 1 calc R . .
H20C H -0.3983 0.9557 0.6248 0.090 Uiso 1 1 calc R . .
C21 C 0.0091(6) 0.8228(4) 0.6138(3) 0.0432(17) Uani 1 1 d . . .
H21A H 0.0082 0.8179 0.6549 0.052 Uiso 1 1 calc R . .
H21B H 0.0980 0.8301 0.6076 0.052 Uiso 1 1 calc R . .
Si1 Si 0.14874(19) 0.45276(11) 0.67928(8) 0.0485(5) Uani 1 1 d DU . .
C22 C 0.1449(15) 0.5527(8) 0.7044(11) 0.044(4) Uani 0.493(8) 1 d PDU A 1
C23 C 0.0422(17) 0.5857(8) 0.7286(7) 0.056(4) Uani 0.493(8) 1 d PDU A 1
H23 H -0.0351 0.5601 0.7269 0.068 Uiso 0.493(8) 1 calc PR A 1
C24 C 0.050(3) 0.6520(15) 0.7539(17) 0.067(7) Uani 0.493(8) 1 d PDU A 1
H24 H -0.0192 0.6706 0.7702 0.080 Uiso 0.493(8) 1 calc PR A 1
C25 C 0.1617(19) 0.6912(9) 0.7550(8) 0.072(4) Uani 0.493(8) 1 d PDU A 1
H25 H 0.1679 0.7379 0.7705 0.086 Uiso 0.493(8) 1 calc PR A 1
C26 C 0.2618(18) 0.6620(7) 0.7338(7) 0.065(4) Uani 0.493(8) 1 d PDU A 1
H26 H 0.3389 0.6878 0.7351 0.079 Uiso 0.493(8) 1 calc PR A 1
C27 C 0.2499(16) 0.5939(6) 0.7100(6) 0.045(3) Uani 0.493(8) 1 d PDU A 1
H27 H 0.3224 0.5748 0.6966 0.054 Uiso 0.493(8) 1 calc PR A 1
C28 C 0.2602(16) 0.4091(9) 0.7336(7) 0.038(5) Uani 0.493(8) 1 d PDU A 1
C29 C 0.3223(17) 0.3475(8) 0.7181(7) 0.056(4) Uani 0.493(8) 1 d PDU A 1
H29 H 0.3064 0.3311 0.6802 0.067 Uiso 0.493(8) 1 calc PR A 1
C30 C 0.4052(18) 0.3110(8) 0.7568(7) 0.064(4) Uani 0.493(8) 1 d PDU A 1
H30 H 0.4448 0.2688 0.7461 0.077 Uiso 0.493(8) 1 calc PR A 1
C31 C 0.4308(17) 0.3358(9) 0.8112(7) 0.061(5) Uani 0.493(8) 1 d PDU A 1
H31 H 0.4899 0.3106 0.8376 0.074 Uiso 0.493(8) 1 calc PR A 1
C32 C 0.375(2) 0.3947(14) 0.8285(9) 0.060(7) Uani 0.493(8) 1 d PDU A 1
H32 H 0.3918 0.4100 0.8667 0.073 Uiso 0.493(8) 1 calc PR A 1
C33 C 0.291(5) 0.433(3) 0.7894(9) 0.047(6) Uani 0.493(8) 1 d PDU A 1
H33 H 0.2538 0.4757 0.8007 0.057 Uiso 0.493(8) 1 calc PR A 1
C34 C -0.0202(12) 0.4154(9) 0.6714(6) 0.055(3) Uani 0.493(8) 1 d PDU A 1
C35 C -0.005(2) 0.3426(9) 0.6419(10) 0.076(5) Uani 0.493(8) 1 d PDU A 1
H35A H 0.0674 0.3168 0.6626 0.114 Uiso 0.493(8) 1 calc PR A 1
H35B H 0.0103 0.3510 0.6030 0.114 Uiso 0.493(8) 1 calc PR A 1
H35C H -0.0820 0.3143 0.6416 0.114 Uiso 0.493(8) 1 calc PR A 1
C36 C -0.066(2) 0.4015(13) 0.7281(9) 0.071(7) Uani 0.493(8) 1 d PDU A 1
H36A H -0.1440 0.3730 0.7219 0.106 Uiso 0.493(8) 1 calc PR A 1
H36B H -0.0831 0.4470 0.7456 0.106 Uiso 0.493(8) 1 calc PR A 1
H36C H -0.0007 0.3754 0.7530 0.106 Uiso 0.493(8) 1 calc PR A 1
C37 C -0.1144(14) 0.4614(10) 0.6313(6) 0.070(5) Uani 0.493(8) 1 d PDU A 1
H37A H -0.0812 0.4687 0.5957 0.105 Uiso 0.493(8) 1 calc PR A 1
H37B H -0.1254 0.5077 0.6490 0.105 Uiso 0.493(8) 1 calc PR A 1
H37C H -0.1963 0.4369 0.6239 0.105 Uiso 0.493(8) 1 calc PR A 1
C22' C 0.1021(14) 0.5373(8) 0.7059(10) 0.041(4) Uani 0.507(8) 1 d PDU A 2
C23' C -0.0255(13) 0.5582(8) 0.6944(7) 0.057(4) Uani 0.507(8) 1 d PDU A 2
H23' H -0.0859 0.5301 0.6710 0.068 Uiso 0.507(8) 1 calc PR A 2
C24' C -0.0603(15) 0.6208(7) 0.7181(7) 0.059(4) Uani 0.507(8) 1 d PDU A 2
H24' H -0.1470 0.6339 0.7149 0.070 Uiso 0.507(8) 1 calc PR A 2
C25' C 0.034(2) 0.6650(13) 0.7472(13) 0.050(5) Uani 0.507(8) 1 d PDU A 2
H25' H 0.0111 0.7092 0.7622 0.060 Uiso 0.507(8) 1 calc PR A 2
C26' C 0.1579(18) 0.6447(8) 0.7538(6) 0.060(4) Uani 0.507(8) 1 d PDU A 2
H26' H 0.2213 0.6748 0.7734 0.072 Uiso 0.507(8) 1 calc PR A 2
C27' C 0.1912(16) 0.5803(8) 0.7322(6) 0.048(4) Uani 0.507(8) 1 d PDU A 2
H27' H 0.2778 0.5666 0.7361 0.058 Uiso 0.507(8) 1 calc PR A 2
C28' C 0.2927(15) 0.4183(9) 0.7267(7) 0.035(4) Uani 0.507(8) 1 d PDU A 2
C29' C 0.3875(16) 0.3727(8) 0.7112(7) 0.056(4) Uani 0.507(8) 1 d PDU A 2
H29' H 0.3824 0.3604 0.6724 0.067 Uiso 0.507(8) 1 calc PR A 2
C30' C 0.4875(19) 0.3446(9) 0.7482(6) 0.074(5) Uani 0.507(8) 1 d PDU A 2
H30' H 0.5491 0.3152 0.7348 0.089 Uiso 0.507(8) 1 calc PR A 2
C31' C 0.4956(19) 0.3603(9) 0.8049(7) 0.069(5) Uani 0.507(8) 1 d PDU A 2
H31' H 0.5613 0.3402 0.8313 0.083 Uiso 0.507(8) 1 calc PR A 2
C32' C 0.409(2) 0.4046(14) 0.8226(7) 0.054(6) Uani 0.507(8) 1 d PDU A 2
H32' H 0.4167 0.4170 0.8615 0.064 Uiso 0.507(8) 1 calc PR A 2
C33' C 0.309(5) 0.432(3) 0.7851(10) 0.048(7) Uani 0.507(8) 1 d PDU A 2
H33' H 0.2491 0.4621 0.7995 0.058 Uiso 0.507(8) 1 calc PR A 2
C34' C 0.0313(12) 0.3725(8) 0.6716(6) 0.044(3) Uani 0.507(8) 1 d PDU A 2
C35' C -0.0755(16) 0.3870(11) 0.6225(6) 0.074(5) Uani 0.507(8) 1 d PDU A 2
H35D H -0.0391 0.3936 0.5876 0.111 Uiso 0.507(8) 1 calc PR A 2
H35E H -0.1216 0.4301 0.6305 0.111 Uiso 0.507(8) 1 calc PR A 2
H35F H -0.1339 0.3463 0.6182 0.111 Uiso 0.507(8) 1 calc PR A 2
C36' C 0.0959(15) 0.3001(7) 0.6619(8) 0.069(5) Uani 0.507(8) 1 d PDU A 2
H36D H 0.0313 0.2628 0.6548 0.104 Uiso 0.507(8) 1 calc PR A 2
H36E H 0.1559 0.2878 0.6956 0.104 Uiso 0.507(8) 1 calc PR A 2
H36F H 0.1413 0.3042 0.6293 0.104 Uiso 0.507(8) 1 calc PR A 2
C37' C -0.0252(19) 0.3698(11) 0.7279(7) 0.054(5) Uani 0.507(8) 1 d PDU A 2
H37D H -0.0750 0.4130 0.7316 0.081 Uiso 0.507(8) 1 calc PR A 2
H37E H 0.0437 0.3668 0.7597 0.081 Uiso 0.507(8) 1 calc PR A 2
H37F H -0.0799 0.3278 0.7279 0.081 Uiso 0.507(8) 1 calc PR A 2
C38 C 0.7333(5) 0.8657(3) 1.0268(3) 0.0325(15) Uani 1 1 d . . .
H38A H 0.7999 0.8363 1.0133 0.039 Uiso 1 1 calc R . .
H38B H 0.7589 0.8756 1.0675 0.039 Uiso 1 1 calc R . .
C39 C 0.7165(5) 0.9352(3) 0.9939(2) 0.0295(14) Uani 1 1 d . . .
H39 H 0.6396 0.9608 1.0028 0.035 Uiso 1 1 calc R . .
C40 C 0.7074(5) 0.9251(3) 0.9301(3) 0.0338(15) Uani 1 1 d . . .
H40 H 0.6747 0.8767 0.9179 0.041 Uiso 1 1 calc R . .
C41 C 0.8447(5) 0.9354(3) 0.9208(3) 0.0352(15) Uani 1 1 d . . .
H41A H 0.8954 0.8915 0.9296 0.042 Uiso 1 1 calc R . .
H41B H 0.8507 0.9507 0.8817 0.042 Uiso 1 1 calc R . .
C42 C 0.8847(5) 0.9940(3) 0.9631(3) 0.0347(16) Uani 1 1 d . . .
H42 H 0.8512 1.0407 0.9471 0.042 Uiso 1 1 calc R . .
C43 C 1.0768(6) 1.0663(3) 0.9759(3) 0.0346(15) Uani 1 1 d . . .
C44 C 1.2824(6) 1.0112(4) 1.0121(3) 0.0394(17) Uani 1 1 d . . .
C45 C 1.2184(6) 0.9449(3) 1.0208(3) 0.0349(15) Uani 1 1 d . . .
C46 C 1.0919(6) 0.9425(3) 1.0044(3) 0.0339(15) Uani 1 1 d . . .
H46 H 1.0490 0.8991 1.0095 0.041 Uiso 1 1 calc R . .
C47 C 1.2931(7) 0.8837(3) 1.0465(3) 0.054(2) Uani 1 1 d . . .
H47A H 1.3284 0.8952 1.0855 0.081 Uiso 1 1 calc R . .
H47B H 1.3623 0.8736 1.0248 0.081 Uiso 1 1 calc R . .
H47C H 1.2382 0.8417 1.0460 0.081 Uiso 1 1 calc R . .
C48 C 0.4829(5) 0.7420(3) 0.9032(3) 0.0371(15) Uani 1 1 d . . .
H48A H 0.4925 0.7403 0.8627 0.045 Uiso 1 1 calc R . .
H48B H 0.4405 0.7873 0.9104 0.045 Uiso 1 1 calc R . .
C49 C 0.4024(5) 0.6793(3) 0.9174(2) 0.0321(14) Uani 1 1 d . . .
C50 C 0.4143(6) 0.6676(3) 0.9818(3) 0.0351(16) Uani 1 1 d . . .
H50 H 0.4656 0.6241 0.9935 0.042 Uiso 1 1 calc R . .
C51 C 0.2802(5) 0.6587(3) 0.9929(3) 0.0372(16) Uani 1 1 d . . .
H51A H 0.2695 0.6772 1.0306 0.045 Uiso 1 1 calc R . .
H51B H 0.2542 0.6079 0.9902 0.045 Uiso 1 1 calc R . .
C52 C 0.2053(5) 0.7026(3) 0.9462(3) 0.0392(17) Uani 1 1 d . . .
H52 H 0.2015 0.7534 0.9588 0.047 Uiso 1 1 calc R . .
C53 C -0.0237(6) 0.7186(4) 0.9327(3) 0.0429(17) Uani 1 1 d . . .
C54 C -0.1579(7) 0.6228(4) 0.8834(3) 0.0475(19) Uani 1 1 d . . .
C55 C -0.0469(6) 0.5804(3) 0.8816(3) 0.0364(16) Uani 1 1 d . . .
C56 C 0.0643(6) 0.6105(3) 0.9022(3) 0.0409(17) Uani 1 1 d . . .
H56 H 0.1391 0.5839 0.8998 0.049 Uiso 1 1 calc R . .
C57 C -0.0581(7) 0.5091(4) 0.8545(3) 0.056(2) Uani 1 1 d . . .
H57A H -0.0881 0.5145 0.8141 0.085 Uiso 1 1 calc R . .
H57B H -0.1186 0.4800 0.8717 0.085 Uiso 1 1 calc R . .
H57C H 0.0249 0.4856 0.8599 0.085 Uiso 1 1 calc R . .
C58 C 0.4322(6) 0.6134(3) 0.8854(3) 0.0374(16) Uani 1 1 d . . .
H58A H 0.3995 0.6198 0.8449 0.045 Uiso 1 1 calc R . .
H58B H 0.5253 0.6075 0.8892 0.045 Uiso 1 1 calc R . .
Si2 Si 0.55470(17) 0.97945(10) 0.83790(8) 0.0392(5) Uani 1 1 d DU . .
C59 C 0.6524(18) 0.9204(7) 0.7959(8) 0.054(4) Uani 0.622(13) 1 d PDU B 1
C60 C 0.7426(14) 0.9443(10) 0.7639(7) 0.065(4) Uani 0.622(13) 1 d PDU B 1
H60 H 0.7593 0.9939 0.7621 0.078 Uiso 0.622(13) 1 calc PR B 1
C61 C 0.808(3) 0.8977(14) 0.7349(14) 0.087(5) Uani 0.622(13) 1 d PDU B 1
H61 H 0.8693 0.9178 0.7146 0.104 Uiso 0.622(13) 1 calc PR B 1
C62 C 0.796(2) 0.8341(11) 0.7324(8) 0.098(5) Uani 0.622(13) 1 d PDU B 1
H62 H 0.8444 0.8055 0.7109 0.118 Uiso 0.622(13) 1 calc PR B 1
C63 C 0.701(2) 0.8025(9) 0.7642(7) 0.103(5) Uani 0.622(13) 1 d PDU B 1
H63 H 0.6912 0.7522 0.7656 0.124 Uiso 0.622(13) 1 calc PR B 1
C64 C 0.625(2) 0.8486(7) 0.7932(8) 0.085(5) Uani 0.622(13) 1 d PDU B 1
H64 H 0.5562 0.8300 0.8101 0.102 Uiso 0.622(13) 1 calc PR B 1
C65 C 0.3982(11) 0.9343(9) 0.8339(6) 0.038(4) Uani 0.622(13) 1 d PDU B 1
C66 C 0.3584(13) 0.8909(7) 0.7845(6) 0.047(4) Uani 0.622(13) 1 d PDU B 1
H66 H 0.4095 0.8884 0.7552 0.056 Uiso 0.622(13) 1 calc PR B 1
C67 C 0.2468(13) 0.8532(8) 0.7798(6) 0.062(4) Uani 0.622(13) 1 d PDU B 1
H67 H 0.2182 0.8279 0.7459 0.075 Uiso 0.622(13) 1 calc PR B 1
C68 C 0.1756(13) 0.8516(8) 0.8237(6) 0.059(4) Uani 0.622(13) 1 d PDU B 1
H68 H 0.0950 0.8290 0.8189 0.071 Uiso 0.622(13) 1 calc PR B 1
C69 C 0.2230(14) 0.8835(11) 0.8749(7) 0.044(4) Uani 0.622(13) 1 d PDU B 1
H69 H 0.1808 0.8766 0.9068 0.053 Uiso 0.622(13) 1 calc PR B 1
C70 C 0.3343(18) 0.9263(18) 0.8797(6) 0.036(5) Uani 0.622(13) 1 d PDU B 1
H70 H 0.3646 0.9494 0.9144 0.044 Uiso 0.622(13) 1 calc PR B 1
C71 C 0.5359(17) 1.0761(6) 0.8171(7) 0.049(4) Uani 0.622(13) 1 d PDU B 1
C72 C 0.4512(17) 1.1059(10) 0.8575(9) 0.062(5) Uani 0.622(13) 1 d PDU B 1
H72A H 0.4940 1.1013 0.8964 0.094 Uiso 0.622(13) 1 calc PR B 1
H72B H 0.3713 1.0793 0.8532 0.094 Uiso 0.622(13) 1 calc PR B 1
H72C H 0.4336 1.1563 0.8489 0.094 Uiso 0.622(13) 1 calc PR B 1
C73 C 0.665(2) 1.1177(14) 0.8263(13) 0.086(6) Uani 0.622(13) 1 d PDU B 1
H73A H 0.7228 1.0967 0.8028 0.129 Uiso 0.622(13) 1 calc PR B 1
H73B H 0.7021 1.1148 0.8661 0.129 Uiso 0.622(13) 1 calc PR B 1
H73C H 0.6495 1.1679 0.8158 0.129 Uiso 0.622(13) 1 calc PR B 1
C74 C 0.476(3) 1.0826(14) 0.7551(8) 0.071(7) Uani 0.622(13) 1 d PDU B 1
H74A H 0.4689 1.1331 0.7445 0.106 Uiso 0.622(13) 1 calc PR B 1
H74B H 0.3909 1.0612 0.7502 0.106 Uiso 0.622(13) 1 calc PR B 1
H74C H 0.5284 1.0577 0.7311 0.106 Uiso 0.622(13) 1 calc PR B 1
C59' C 0.657(2) 0.9458(12) 0.7878(11) 0.051(5) Uani 0.378(13) 1 d PDU B 2
C60' C 0.736(2) 0.9908(16) 0.7631(11) 0.072(6) Uani 0.378(13) 1 d PDU B 2
H60' H 0.7310 1.0411 0.7671 0.086 Uiso 0.378(13) 1 calc PR B 2
C61' C 0.821(2) 0.9612(18) 0.7331(12) 0.099(7) Uani 0.378(13) 1 d PDU B 2
H61' H 0.8755 0.9933 0.7173 0.119 Uiso 0.378(13) 1 calc PR B 2
C62' C 0.836(5) 0.8992(19) 0.725(2) 0.094(7) Uani 0.378(13) 1 d PDU B 2
H62' H 0.8925 0.8841 0.6997 0.112 Uiso 0.378(13) 1 calc PR B 2
C63' C 0.764(3) 0.8467(18) 0.7530(14) 0.098(6) Uani 0.378(13) 1 d PDU B 2
H63' H 0.7779 0.7969 0.7494 0.118 Uiso 0.378(13) 1 calc PR B 2
C64' C 0.673(3) 0.8737(14) 0.7866(14) 0.079(6) Uani 0.378(13) 1 d PDU B 2
H64' H 0.6256 0.8426 0.8069 0.095 Uiso 0.378(13) 1 calc PR B 2
C65' C 0.407(2) 0.9241(17) 0.8361(9) 0.036(4) Uani 0.378(13) 1 d PDU B 2
C66' C 0.3189(15) 0.9192(11) 0.7841(9) 0.041(5) Uani 0.378(13) 1 d PDU B 2
H66' H 0.3472 0.9350 0.7504 0.049 Uiso 0.378(13) 1 calc PR B 2
C67' C 0.1973(16) 0.8932(10) 0.7801(8) 0.041(4) Uani 0.378(13) 1 d PDU B 2
H67' H 0.1526 0.8793 0.7445 0.049 Uiso 0.378(13) 1 calc PR B 2
C68' C 0.1405(19) 0.8875(12) 0.8283(9) 0.049(5) Uani 0.378(13) 1 d PDU B 2
H68' H 0.0543 0.8736 0.8264 0.059 Uiso 0.378(13) 1 calc PR B 2
C69' C 0.215(2) 0.903(2) 0.8799(10) 0.049(7) Uani 0.378(13) 1 d PDU B 2
H69' H 0.1758 0.9037 0.9132 0.059 Uiso 0.378(13) 1 calc PR B 2
C70' C 0.347(3) 0.918(3) 0.8843(11) 0.044(6) Uani 0.378(13) 1 d PDU B 2
H70' H 0.3955 0.9234 0.9206 0.053 Uiso 0.378(13) 1 calc PR B 2
C71' C 0.502(3) 1.0768(8) 0.8288(12) 0.048(6) Uani 0.378(13) 1 d PDU B 2
C72' C 0.620(3) 1.1228(19) 0.841(2) 0.089(11) Uani 0.378(13) 1 d PDU B 2
H72D H 0.6813 1.1080 0.8167 0.134 Uiso 0.378(13) 1 calc PR B 2
H72E H 0.6570 1.1171 0.8807 0.134 Uiso 0.378(13) 1 calc PR B 2
H72F H 0.5969 1.1729 0.8337 0.134 Uiso 0.378(13) 1 calc PR B 2
C73' C 0.403(3) 1.0941(18) 0.8694(15) 0.073(9) Uani 0.378(13) 1 d PDU B 2
H73D H 0.3835 1.1452 0.8678 0.109 Uiso 0.378(13) 1 calc PR B 2
H73E H 0.4379 1.0809 0.9081 0.109 Uiso 0.378(13) 1 calc PR B 2
H73F H 0.3250 1.0669 0.8575 0.109 Uiso 0.378(13) 1 calc PR B 2
C74' C 0.436(4) 1.087(2) 0.7677(11) 0.058(9) Uani 0.378(13) 1 d PDU B 2
H74D H 0.3591 1.0572 0.7616 0.088 Uiso 0.378(13) 1 calc PR B 2
H74E H 0.4933 1.0717 0.7414 0.088 Uiso 0.378(13) 1 calc PR B 2
H74F H 0.4132 1.1368 0.7611 0.088 Uiso 0.378(13) 1 calc PR B 2
C75 C 0.5712(12) 0.1863(7) 0.6186(7) 0.067(4) Uani 0.518(6) 1 d PDU C 1
H75 H 0.5808 0.2069 0.5809 0.081 Uiso 0.518(6) 1 calc PR C 1
Cl1 Cl 0.4172(4) 0.2045(2) 0.63379(18) 0.0668(16) Uani 0.518(6) 1 d PDU C 1
Cl2 Cl 0.5863(6) 0.0936(2) 0.6163(3) 0.105(3) Uani 0.518(6) 1 d PDU C 1
Cl3 Cl 0.6826(5) 0.2213(5) 0.6684(4) 0.122(3) Uani 0.518(6) 1 d PDU C 1
C75' C 0.6406(14) 0.1864(8) 0.6245(7) 0.074(4) Uani 0.482(6) 1 d PDU C 2
H75' H 0.6703 0.2049 0.5895 0.088 Uiso 0.482(6) 1 calc PR C 2
Cl1' Cl 0.6333(10) 0.2580(4) 0.6726(3) 0.127(3) Uani 0.482(6) 1 d PDU C 2
Cl2' Cl 0.7484(8) 0.1259(4) 0.6566(3) 0.140(3) Uani 0.482(6) 1 d PDU C 2
Cl3' Cl 0.5009(9) 0.1450(5) 0.6072(3) 0.152(5) Uani 0.482(6) 1 d PDU C 2
C76 C 1.1141(16) 0.1119(7) 0.6842(10) 0.203(11) Uani 0.512(9) 1 d PDU D 3
H76 H 1.1346 0.1142 0.7263 0.243 Uiso 0.512(9) 1 calc PR D 3
Cl4 Cl 1.2193(9) 0.1631(5) 0.6508(4) 0.196(5) Uani 0.512(9) 1 d PDU D 3
Cl5 Cl 1.1085(14) 0.0237(4) 0.6593(6) 0.237(6) Uani 0.512(9) 1 d PDU D 3
Cl6 Cl 0.9643(9) 0.1391(6) 0.6611(5) 0.240(6) Uani 0.512(9) 1 d PDU D 3
C76' C 1.061(2) 0.0248(10) 0.6719(9) 0.304(14) Uani 0.488(9) 1 d PDU D 4
H76' H 0.9810 0.0058 0.6497 0.365 Uiso 0.488(9) 1 calc PR D 4
Cl4' Cl 1.0940(14) 0.1136(8) 0.6550(7) 0.251(7) Uani 0.488(9) 1 d PDU D 4
Cl5' Cl 1.1960(10) -0.0248(6) 0.6631(4) 0.200(5) Uani 0.488(9) 1 d PDU D 4
Cl6' Cl 1.0602(16) 0.0226(8) 0.7425(6) 0.299(8) Uani 0.488(9) 1 d PDU D 4
C77 C 0.0609(15) 0.2278(9) 0.8651(8) 0.077(5) Uani 0.521(15) 1 d PDU E 1
H77 H 0.0906 0.2003 0.9003 0.092 Uiso 0.521(15) 1 calc PR E 1
Cl7 Cl 0.1933(8) 0.2648(4) 0.8379(4) 0.075(2) Uani 0.521(15) 1 d PDU E 1
Cl8 Cl -0.0343(9) 0.2977(6) 0.8803(3) 0.116(4) Uani 0.521(15) 1 d PDU E 1
Cl9 Cl -0.0223(14) 0.1737(8) 0.8166(4) 0.195(6) Uani 0.521(15) 1 d PDU E 1
C77' C 0.0569(18) 0.1995(11) 0.8580(10) 0.111(6) Uani 0.479(15) 1 d PDU E 2
H77' H 0.0999 0.1948 0.8979 0.133 Uiso 0.479(15) 1 calc PR E 2
Cl7' Cl -0.0889(9) 0.2463(11) 0.8592(8) 0.201(7) Uani 0.479(15) 1 d PDU E 2
Cl8' Cl 0.0264(14) 0.1146(10) 0.8312(4) 0.197(6) Uani 0.479(15) 1 d PDU E 2
Cl9' Cl 0.1550(11) 0.2441(8) 0.8216(7) 0.136(5) Uani 0.479(15) 1 d PDU E 2
C78 C 0.6175(13) 0.6309(7) 0.7412(7) 0.063(4) Uani 0.50 1 d PDU F 1
H78 H 0.6692 0.6407 0.7787 0.075 Uiso 0.50 1 calc PR F 1
Cl10 Cl 0.5678(8) 0.5397(3) 0.7399(3) 0.105(2) Uani 0.50 1 d PDU F 1
Cl11 Cl 0.4863(5) 0.6873(3) 0.7332(2) 0.0935(15) Uani 0.50 1 d PDU F 1
Cl12 Cl 0.7093(5) 0.6462(3) 0.6900(2) 0.1060(18) Uani 0.50 1 d PDU F 1
C78' C 0.576(4) 0.5191(11) 0.7529(14) 0.123(7) Uani 0.50 1 d PDU G 2
H78A H 0.6119 0.5264 0.7930 0.148 Uiso 0.50 1 calc PR G 2
H78B H 0.4854 0.5053 0.7510 0.148 Uiso 0.50 1 calc PR G 2
Cl1" Cl 0.5909(5) 0.6007(4) 0.7114(3) 0.111(2) Uani 0.50 1 d PDU G 2
Cl2" Cl 0.6614(6) 0.4526(4) 0.7215(4) 0.160(3) Uani 0.50 1 d PDU G 2

loop_
_atom_site_aniso_label
_atom_site_aniso_U_11
_atom_site_aniso_U_22
_atom_site_aniso_U_33
_atom_site_aniso_U_23
_atom_site_aniso_U_13
_atom_site_aniso_U_12
P1 0.0269(9) 0.0296(9) 0.0345(9) -0.0015(8) 0.0070(8) -0.0026(7)
P2 0.0243(9) 0.0268(9) 0.0492(11) -0.0042(8) 0.0082(8) -0.0028(7)
N1 0.024(3) 0.019(3) 0.056(4) 0.000(2) 0.002(3) 0.007(2)
N2 0.031(3) 0.025(3) 0.048(4) -0.003(3) -0.002(3) 0.004(3)
N3 0.019(3) 0.029(3) 0.050(3) 0.003(3) 0.003(2) 0.000(2)
N4 0.019(3) 0.055(4) 0.074(4) 0.007(3) 0.012(3) -0.002(3)
N5 0.025(3) 0.028(3) 0.047(3) 0.000(2) 0.004(3) -0.003(2)
N6 0.022(3) 0.023(3) 0.062(4) -0.009(3) 0.007(3) -0.010(2)
N7 0.022(3) 0.027(3) 0.054(4) 0.000(3) 0.002(3) 0.000(2)
N8 0.022(3) 0.061(4) 0.055(4) -0.007(3) 0.005(3) 0.009(3)
O1 0.036(2) 0.026(2) 0.051(3) -0.003(2) 0.018(2) -0.0028(19)
O2 0.028(2) 0.030(2) 0.044(3) 0.007(2) 0.004(2) 0.0009(18)
O3 0.018(2) 0.059(3) 0.037(2) -0.003(2) 0.0061(19) 0.004(2)
O4 0.023(2) 0.033(2) 0.034(2) 0.0016(19) -0.0026(19) 0.0032(18)
O5 0.038(3) 0.032(2) 0.040(3) -0.008(2) 0.005(2) 0.010(2)
O6 0.042(3) 0.026(3) 0.060(3) 0.003(2) 0.007(2) 0.001(2)
O7 0.046(3) 0.051(3) 0.056(3) -0.006(2) 0.019(3) 0.008(2)
O8 0.021(2) 0.047(3) 0.036(3) 0.014(2) 0.005(2) 0.0052(19)
O9 0.033(3) 0.034(3) 0.128(5) -0.006(3) 0.018(3) -0.007(2)
O10 0.027(3) 0.095(4) 0.063(4) -0.016(3) 0.012(3) 0.006(3)
O11 0.069(3) 0.040(3) 0.069(3) -0.021(3) -0.002(3) 0.010(3)
O12 0.058(3) 0.034(2) 0.038(3) -0.001(2) 0.012(2) -0.012(2)
O13 0.022(2) 0.039(2) 0.067(3) -0.001(2) 0.002(2) 0.0032(19)
O14 0.029(2) 0.029(2) 0.050(3) 0.000(2) 0.014(2) -0.0008(19)
O15 0.023(2) 0.041(2) 0.043(3) -0.005(2) 0.011(2) -0.0069(19)
O16 0.028(2) 0.029(2) 0.043(3) -0.0012(19) 0.010(2) -0.0007(18)
O17 0.035(2) 0.033(2) 0.036(3) -0.0103(19) 0.009(2) -0.012(2)
O18 0.033(3) 0.034(3) 0.083(4) 0.009(2) 0.009(3) -0.001(2)
O19 0.028(3) 0.048(3) 0.060(3) -0.007(2) 0.006(2) 0.000(2)
O20 0.031(2) 0.042(3) 0.039(3) 0.001(2) -0.001(2) 0.005(2)
O21 0.020(2) 0.047(3) 0.046(3) 0.014(2) 0.007(2) 0.0026(19)
O22 0.041(3) 0.036(3) 0.087(4) -0.006(3) 0.011(3) 0.010(2)
O23 0.027(3) 0.119(5) 0.061(4) -0.021(3) 0.001(3) -0.010(3)
O24 0.043(3) 0.038(3) 0.042(3) 0.000(2) -0.001(2) -0.009(2)
C1 0.036(4) 0.028(3) 0.038(4) 0.000(3) 0.012(3) 0.005(3)
C2 0.028(3) 0.023(3) 0.039(4) 0.000(3) 0.007(3) 0.000(3)
C3 0.035(4) 0.030(3) 0.037(4) 0.002(3) 0.011(3) 0.001(3)
C4 0.034(4) 0.032(4) 0.042(4) -0.010(3) -0.006(3) 0.001(3)
C5 0.032(4) 0.030(4) 0.042(4) -0.004(3) 0.010(3) 0.004(3)
C6 0.033(4) 0.033(4) 0.037(4) -0.001(3) -0.007(3) 0.000(3)
C7 0.030(4) 0.035(4) 0.035(4) -0.008(3) 0.001(3) 0.005(3)
C8 0.041(4) 0.033(4) 0.055(5) -0.008(3) 0.012(4) -0.004(3)
C9 0.045(4) 0.029(4) 0.072(5) -0.006(4) 0.009(4) 0.006(3)
C10 0.082(6) 0.039(4) 0.122(8) 0.001(5) 0.060(6) -0.006(4)
C11 0.038(4) 0.057(4) 0.023(3) 0.007(3) 0.012(3) 0.008(3)
C12 0.022(3) 0.041(4) 0.027(3) 0.001(3) 0.004(3) 0.002(3)
C13 0.037(4) 0.016(3) 0.029(4) -0.001(3) 0.006(3) 0.002(3)
C14 0.022(3) 0.031(3) 0.031(3) 0.005(3) 0.000(3) 0.005(3)
C15 0.022(3) 0.030(4) 0.047(4) 0.002(3) 0.005(3) 0.002(3)
C16 0.033(4) 0.032(4) 0.062(5) 0.008(3) 0.006(4) 0.006(3)
C17 0.029(4) 0.062(5) 0.036(4) -0.006(4) -0.005(3) -0.001(3)
C18 0.025(4) 0.044(4) 0.026(4) -0.009(3) 0.002(3) 0.007(3)
C19 0.035(4) 0.033(4) 0.039(4) 0.007(3) 0.003(3) -0.006(3)
C20 0.051(5) 0.075(6) 0.057(5) -0.025(4) 0.016(4) 0.002(4)
C21 0.038(4) 0.052(4) 0.042(4) -0.014(3) 0.013(3) -0.003(3)
Si1 0.0516(13) 0.0581(13) 0.0348(11) 0.0055(10) 0.0029(10) -0.0152(10)
C22 0.037(9) 0.065(7) 0.035(10) 0.021(8) 0.022(10) 0.012(6)
C23 0.072(8) 0.046(7) 0.055(9) 0.017(6) 0.022(8) 0.013(7)
C24 0.099(11) 0.056(11) 0.046(13) 0.004(11) 0.010(11) 0.027(9)
C25 0.115(11) 0.047(9) 0.050(9) 0.004(9) 0.003(9) 0.012(7)
C26 0.088(10) 0.045(7) 0.057(10) 0.008(7) -0.009(9) 0.010(7)
C27 0.072(9) 0.033(6) 0.029(8) 0.017(6) 0.005(7) -0.004(6)
C28 0.055(9) 0.022(7) 0.038(7) 0.012(6) 0.016(7) -0.016(7)
C29 0.081(11) 0.033(9) 0.053(8) 0.001(6) 0.006(8) -0.002(7)
C30 0.095(11) 0.026(8) 0.070(8) 0.013(7) 0.008(9) 0.003(7)
C31 0.072(12) 0.042(10) 0.064(8) 0.020(7) -0.009(9) 0.001(8)
C32 0.077(14) 0.047(10) 0.055(9) 0.009(7) 0.001(9) -0.002(10)
C33 0.061(14) 0.043(10) 0.039(7) 0.008(7) 0.009(8) -0.008(8)
C34 0.042(7) 0.076(9) 0.054(9) 0.000(7) 0.024(6) 0.009(6)
C35 0.079(15) 0.066(10) 0.079(13) -0.006(9) 0.003(12) -0.024(8)
C36 0.044(12) 0.11(2) 0.056(9) 0.012(10) 0.012(8) -0.009(12)
C37 0.051(8) 0.109(13) 0.050(9) -0.002(9) 0.007(7) 0.009(9)
C22' 0.038(7) 0.062(7) 0.030(9) 0.014(7) 0.026(8) 0.001(5)
C23' 0.049(7) 0.054(8) 0.065(10) 0.014(7) 0.002(7) -0.007(6)
C24' 0.055(7) 0.050(8) 0.072(10) 0.022(6) 0.015(7) 0.026(6)
C25' 0.087(9) 0.039(9) 0.029(10) 0.013(8) 0.017(9) 0.029(7)
C26' 0.078(8) 0.060(9) 0.031(8) 0.001(8) -0.026(8) 0.016(8)
C27' 0.050(8) 0.052(8) 0.041(11) 0.004(7) 0.003(7) 0.009(6)
C28' 0.052(8) 0.022(7) 0.032(7) 0.009(6) 0.009(6) -0.017(6)
C29' 0.087(10) 0.032(9) 0.044(7) -0.019(7) -0.005(7) 0.008(7)
C30' 0.115(13) 0.049(10) 0.053(8) -0.019(8) -0.005(9) 0.037(9)
C31' 0.099(13) 0.043(10) 0.054(7) -0.007(8) -0.026(9) 0.035(9)
C32' 0.070(13) 0.057(11) 0.031(7) -0.008(8) -0.003(7) 0.002(10)
C33' 0.055(13) 0.048(11) 0.042(7) -0.004(9) 0.008(8) 0.011(11)
C34' 0.037(8) 0.058(8) 0.039(8) 0.010(7) 0.009(6) -0.005(6)
C35' 0.071(11) 0.116(15) 0.029(7) 0.013(9) -0.010(7) -0.036(9)
C36' 0.060(10) 0.047(7) 0.104(13) -0.020(8) 0.024(9) -0.032(6)
C37' 0.058(15) 0.075(14) 0.031(7) -0.002(8) 0.010(8) -0.027(10)
C38 0.026(3) 0.036(4) 0.034(4) -0.001(3) -0.001(3) -0.006(3)
C39 0.025(3) 0.024(3) 0.039(4) -0.008(3) 0.005(3) 0.001(3)
C40 0.031(4) 0.027(3) 0.042(4) 0.003(3) 0.003(3) -0.001(3)
C41 0.032(4) 0.038(4) 0.034(4) 0.002(3) 0.001(3) -0.002(3)
C42 0.025(4) 0.029(4) 0.049(4) 0.005(3) 0.002(3) -0.001(3)
C43 0.030(4) 0.033(4) 0.041(4) 0.002(3) 0.005(3) 0.000(3)
C44 0.036(4) 0.047(4) 0.035(4) -0.010(3) 0.007(3) 0.001(4)
C45 0.032(4) 0.027(4) 0.045(4) 0.000(3) 0.002(3) 0.002(3)
C46 0.030(4) 0.022(3) 0.050(4) 0.003(3) 0.008(3) -0.003(3)
C47 0.042(4) 0.042(4) 0.076(6) 0.005(4) 0.003(4) 0.002(3)
C48 0.029(4) 0.044(4) 0.039(4) 0.002(3) 0.006(3) 0.002(3)
C49 0.018(3) 0.044(4) 0.035(4) 0.005(3) 0.006(3) -0.002(3)
C50 0.030(3) 0.034(4) 0.043(4) 0.003(3) 0.009(3) 0.002(3)
C51 0.029(4) 0.042(4) 0.043(4) 0.010(3) 0.010(3) -0.002(3)
C52 0.025(3) 0.027(4) 0.067(5) -0.001(3) 0.011(4) -0.006(3)
C53 0.027(4) 0.043(4) 0.060(5) 0.010(4) 0.012(4) 0.008(3)
C54 0.032(4) 0.079(6) 0.033(4) -0.005(4) 0.011(4) -0.003(4)
C55 0.020(4) 0.047(4) 0.040(4) 0.004(3) -0.001(3) -0.003(3)
C56 0.033(4) 0.041(4) 0.050(4) 0.003(3) 0.013(4) 0.005(3)
C57 0.059(5) 0.052(5) 0.059(5) -0.001(4) 0.011(4) -0.015(4)
C58 0.027(4) 0.044(4) 0.040(4) 0.002(3) 0.000(3) -0.002(3)
Si2 0.0380(11) 0.0468(11) 0.0320(11) 0.0038(9) 0.0021(9) -0.0003(9)
C59 0.063(8) 0.059(7) 0.045(9) 0.036(7) 0.021(6) 0.022(7)
C60 0.037(7) 0.091(9) 0.071(8) 0.008(8) 0.021(6) 0.013(8)
C61 0.072(14) 0.133(10) 0.065(13) -0.013(11) 0.040(8) 0.013(10)
C62 0.116(13) 0.131(10) 0.058(11) -0.007(10) 0.046(8) 0.057(10)
C63 0.180(14) 0.069(8) 0.074(10) 0.019(8) 0.065(9) 0.048(8)
C64 0.138(15) 0.053(7) 0.079(10) 0.008(8) 0.069(10) 0.021(8)
C65 0.033(5) 0.041(8) 0.039(6) 0.010(5) -0.003(5) 0.004(5)
C66 0.047(8) 0.051(9) 0.045(6) 0.003(6) 0.018(6) -0.005(6)
C67 0.062(9) 0.066(10) 0.056(7) -0.004(7) -0.001(6) -0.018(7)
C68 0.040(8) 0.063(10) 0.072(8) 0.002(8) 0.001(6) -0.028(7)
C69 0.038(7) 0.031(11) 0.067(7) 0.004(6) 0.018(6) 0.006(5)
C70 0.038(8) 0.032(10) 0.036(6) -0.006(6) -0.003(5) 0.003(7)
C71 0.065(10) 0.040(5) 0.041(9) 0.001(6) 0.000(7) -0.014(6)
C72 0.068(11) 0.051(9) 0.066(12) 0.021(8) 0.002(9) 0.023(8)
C73 0.090(13) 0.093(11) 0.072(15) 0.032(10) 0.001(9) -0.055(10)
C74 0.092(16) 0.062(12) 0.056(9) 0.026(8) -0.001(9) -0.017(9)
C59' 0.022(9) 0.100(12) 0.026(11) 0.021(12) -0.014(7) 0.005(10)
C60' 0.030(11) 0.127(14) 0.059(12) 0.013(15) 0.012(8) -0.002(13)
C61' 0.063(13) 0.157(13) 0.086(15) -0.001(15) 0.037(10) 0.002(14)
C62' 0.063(16) 0.155(14) 0.067(17) -0.007(14) 0.026(10) 0.010(13)
C63' 0.086(16) 0.145(13) 0.073(17) 0.001(13) 0.041(11) 0.031(12)
C64' 0.075(13) 0.103(11) 0.067(13) -0.002(12) 0.038(10) 0.021(11)
C65' 0.036(4) 0.036(4) 0.036(4) 0.0001(10) 0.0051(12) 0.0001(10)
C66' 0.025(8) 0.040(11) 0.057(8) 0.008(9) -0.002(7) 0.017(8)
C67' 0.038(8) 0.023(10) 0.057(8) -0.004(9) -0.008(7) 0.001(8)
C68' 0.040(10) 0.035(12) 0.074(10) -0.011(11) 0.011(7) -0.002(9)
C69' 0.048(9) 0.037(17) 0.064(9) -0.005(10) 0.015(8) -0.015(11)
C70' 0.031(9) 0.046(15) 0.057(9) 0.004(12) 0.014(8) 0.016(10)
C71' 0.053(16) 0.049(8) 0.040(13) 0.038(10) 0.002(10) -0.012(7)
C72' 0.11(2) 0.074(12) 0.08(2) 0.044(16) -0.011(17) -0.056(17)
C73' 0.12(2) 0.052(17) 0.053(15) -0.012(13) 0.030(17) 0.011(13)
C74' 0.09(2) 0.050(15) 0.031(12) 0.015(10) 0.004(12) -0.001(13)
C75 0.065(9) 0.059(8) 0.081(11) 0.001(9) 0.022(9) -0.002(9)
Cl1 0.068(3) 0.065(3) 0.067(3) 0.014(2) 0.009(2) 0.001(2)
Cl2 0.170(6) 0.051(3) 0.113(5) 0.024(3) 0.085(5) 0.028(3)
Cl3 0.060(3) 0.166(8) 0.140(6) -0.058(6) 0.017(3) -0.008(4)
C75' 0.104(12) 0.060(10) 0.061(12) -0.002(7) 0.025(11) -0.023(8)
Cl1' 0.200(9) 0.094(5) 0.091(5) -0.032(4) 0.033(6) -0.004(5)
Cl2' 0.188(7) 0.163(6) 0.077(4) 0.024(4) 0.044(4) 0.067(6)
Cl3' 0.167(8) 0.138(8) 0.135(6) 0.063(5) -0.030(6) -0.093(7)
C76 0.141(13) 0.052(10) 0.37(4) 0.089(13) -0.103(18) -0.047(12)
Cl4 0.191(9) 0.187(8) 0.208(10) 0.011(7) 0.027(8) -0.001(6)
Cl5 0.350(15) 0.100(6) 0.298(13) 0.051(7) 0.169(12) 0.068(6)
Cl6 0.155(8) 0.310(13) 0.250(12) -0.020(10) 0.006(8) 0.095(8)
C76' 0.35(3) 0.28(2) 0.37(2) -0.01(3) 0.34(3) -0.02(2)
Cl4' 0.193(13) 0.245(12) 0.332(16) 0.032(11) 0.092(12) 0.048(10)
Cl5' 0.186(10) 0.217(10) 0.184(9) -0.032(8) -0.013(7) -0.030(7)
Cl6' 0.345(18) 0.271(15) 0.306(17) -0.007(11) 0.129(15) 0.023(13)
C77 0.072(11) 0.085(12) 0.072(12) 0.000(9) 0.004(9) -0.023(7)
Cl7 0.068(4) 0.092(5) 0.064(4) 0.028(3) 0.002(4) 0.008(3)
Cl8 0.089(6) 0.173(8) 0.090(4) 0.016(4) 0.022(4) 0.053(5)
Cl9 0.285(12) 0.175(10) 0.120(7) -0.034(7) 0.011(7) -0.151(10)
C77' 0.080(12) 0.146(14) 0.098(18) 0.049(14) -0.014(12) -0.050(10)
Cl7' 0.082(5) 0.275(16) 0.242(14) 0.133(13) 0.008(7) -0.007(7)
Cl8' 0.290(13) 0.213(11) 0.096(6) -0.022(7) 0.061(7) -0.153(10)
Cl9' 0.094(6) 0.176(9) 0.130(10) 0.081(7) -0.006(6) -0.054(6)
C78 0.058(10) 0.074(9) 0.053(11) -0.015(9) -0.005(8) -0.029(7)
Cl10 0.129(5) 0.082(4) 0.094(4) -0.016(3) -0.012(4) -0.045(4)
Cl11 0.078(3) 0.127(4) 0.079(3) 0.024(3) 0.024(3) 0.009(3)
Cl12 0.082(3) 0.142(5) 0.102(4) 0.030(4) 0.040(3) 0.011(3)
C78' 0.123(7) 0.123(7) 0.123(7) -0.0004(10) 0.0176(15) 0.0003(10)
Cl1" 0.070(4) 0.100(4) 0.157(6) -0.006(4) -0.004(4) -0.035(3)
Cl2" 0.082(4) 0.137(5) 0.248(8) -0.079(6) -0.021(5) 0.011(4)

loop_
_atom_type_symbol
_atom_type_description
_atom_type_scat_dispersion_real
_atom_type_scat_dispersion_imag
_atom_type_scat_source
C C 0.0033 0.0016 'International Tables Vol C Tables 4.2.6.8 and 6.1.1.4'
H H 0.0000 0.0000 'International Tables Vol C Tables 4.2.6.8 and 6.1.1.4'
N N 0.0061 0.0033 'International Tables Vol C Tables 4.2.6.8 and 6.1.1.4'
O O 0.0106 0.0060 'International Tables Vol C Tables 4.2.6.8 and 6.1.1.4'
Si Si 0.0817 0.0704 'International Tables Vol C Tables 4.2.6.8 and 6.1.1.4'
P P 0.1023 0.0942 'International Tables Vol C Tables 4.2.6.8 and 6.1.1.4'
Cl Cl 0.1484 0.1585 'International Tables Vol C Tables 4.2.6.8 and 6.1.1.4'

loop_
_geom_angle_atom_site_label_1
_geom_angle_atom_site_label_2
_geom_angle_atom_site_label_3
_geom_angle
O1 P1 O2 115.5(2)
O1 P1 O4 119.3(2)
O2 P1 O4 99.9(2)
O1 P1 O3 109.7(2)
O2 P1 O3 107.9(2)
O4 P1 O3 103.3(2)
O13 P2 O14 115.6(3)
O13 P2 O16 119.7(2)
O14 P2 O16 99.5(2)
O13 P2 O15 109.0(2)
O14 P2 O15 108.5(2)
O16 P2 O15 103.4(2)
C6 N1 C9 121.2(5)
C6 N1 C5 116.6(5)
C9 N1 C5 122.0(5)
C7 N2 C6 127.2(5)
C16 N3 C19 121.9(5)
C16 N3 C15 119.9(5)
C19 N3 C15 118.3(5)
C16 N4 C17 127.3(6)
C46 N5 C43 121.0(5)
C46 N5 C42 121.4(5)
C43 N5 C42 117.5(5)
C43 N6 C44 128.0(6)
C53 N7 C56 121.6(5)
C53 N7 C52 119.9(5)
C56 N7 C52 118.5(5)
C54 N8 C53 127.2(6)
C1 O2 P1 119.5(3)
C11 O3 P1 114.7(4)
C13 O4 P1 116.6(3)
C5 O5 C2 108.9(4)
C15 O8 C12 110.8(4)
C3 O12 Si1 131.1(4)
C38 O14 P2 120.1(3)
C48 O15 P2 116.1(3)
C50 O16 P2 115.1(3)
C42 O17 C39 108.6(4)
C40 O20 Si2 125.4(4)
C52 O21 C49 110.7(4)
O2 C1 C2 107.9(4)
O5 C2 C3 107.0(5)
O5 C2 C1 105.1(4)
C3 C2 C1 114.5(5)
O12 C3 C2 108.2(5)
O12 C3 C4 111.1(5)
C2 C3 C4 102.2(5)
C5 C4 C3 102.0(5)
O5 C5 N1 108.0(5)
O5 C5 C4 105.4(5)
N1 C5 C4 117.1(5)
O6 C6 N1 124.9(6)
O6 C6 N2 121.5(5)
N1 C6 N2 113.6(5)
O7 C7 N2 119.6(5)
O7 C7 C8 125.0(6)
N2 C7 C8 115.4(5)
C9 C8 C7 118.2(6)
C9 C8 C10 123.2(6)
C7 C8 C10 118.6(6)
C8 C9 N1 124.1(6)
O3 C11 C12 109.1(5)
O8 C12 C21 108.6(5)
O8 C12 C11 107.5(4)
C21 C12 C11 111.1(5)
O8 C12 C13 105.4(5)
C21 C12 C13 112.6(5)
C11 C12 C13 111.3(5)
O4 C13 C14 108.4(5)
O4 C13 C12 109.9(4)
C14 C13 C12 104.8(4)
C13 C14 C15 103.7(5)
O8 C15 N3 106.7(5)
O8 C15 C14 106.2(4)
N3 C15 C14 115.3(5)
O9 C16 N3 124.9(6)
O9 C16 N4 120.9(6)
N3 C16 N4 114.2(6)
O10 C17 N4 119.5(6)
O10 C17 C18 126.1(6)
N4 C17 C18 114.4(6)
C19 C18 C17 118.8(6)
C19 C18 C20 122.1(6)
C17 C18 C20 119.1(5)
C18 C19 N3 123.0(5)
O11 C21 C12 110.8(5)
O12 Si1 C22' 116.8(8)
O12 Si1 C28 115.7(6)
C22' Si1 C28 109.1(10)
O12 Si1 C28' 105.3(6)
C22' Si1 C28' 109.3(8)
C28 Si1 C28' 13.5(11)
O12 Si1 C34 105.8(5)
C22' Si1 C34 92.9(7)
C28 Si1 C34 114.4(8)
C28' Si1 C34 127.3(9)
O12 Si1 C34' 99.2(5)
C22' Si1 C34' 120.3(7)
C28 Si1 C34' 93.7(8)
C28' Si1 C34' 104.4(7)
C34 Si1 C34' 29.2(5)
O12 Si1 C22 107.7(7)
C22' Si1 C22 15.9(6)
C28 Si1 C22 104.4(8)
C28' Si1 C22 101.1(9)
C34 Si1 C22 108.4(7)
C34' Si1 C22 136.1(7)
C27 C22 C23 112.4(14)
C27 C22 Si1 121.4(10)
C23 C22 Si1 125.3(12)
C24 C23 C22 124.0(18)
C23 C24 C25 119(2)
C26 C25 C24 119.7(18)
C25 C26 C27 119.3(17)
C22 C27 C26 126.0(16)
C33 C28 C29 117.4(13)
C33 C28 Si1 125.0(13)
C29 C28 Si1 117.6(11)
C30 C29 C28 121.0(13)
C29 C30 C31 119.6(14)
C32 C31 C30 122.1(15)
C31 C32 C33 119.0(16)
C32 C33 C28 120.9(18)
C36 C34 C37 112.5(12)
C36 C34 C35 108.7(16)
C37 C34 C35 108.1(13)
C36 C34 Si1 113.1(13)
C37 C34 Si1 112.0(11)
C35 C34 Si1 101.8(10)
C27' C22' C23' 121.8(13)
C27' C22' Si1 118.9(12)
C23' C22' Si1 119.1(13)
C24' C23' C22' 118.0(15)
C23' C24' C25' 119.3(16)
C26' C25' C24' 120.4(18)
C25' C26' C27' 119.9(18)
C22' C27' C26' 120.1(15)
C33' C28' C29' 112.6(12)
C33' C28' Si1 120.4(13)
C29' C28' Si1 126.8(11)
C30' C29' C28' 125.0(12)
C31' C30' C29' 118.7(13)
C32' C31' C30' 119.4(14)
C31' C32' C33' 121.3(14)
C32' C33' C28' 122.9(16)
C35' C34' C36' 109.5(15)
C35' C34' C37' 109.3(13)
C36' C34' C37' 109.7(12)
C35' C34' Si1 109.3(9)
C36' C34' Si1 113.2(9)
C37' C34' Si1 105.6(11)
O14 C38 C39 107.8(5)
O17 C39 C38 106.9(5)
O17 C39 C40 107.1(4)
C38 C39 C40 113.4(5)
O20 C40 C41 111.5(5)
O20 C40 C39 107.1(5)
C41 C40 C39 102.0(5)
C42 C41 C40 100.2(5)
O17 C42 N5 108.4(5)
O17 C42 C41 105.6(4)
N5 C42 C41 114.7(5)
O18 C43 N6 122.3(6)
O18 C43 N5 123.6(6)
N6 C43 N5 114.1(6)
O19 C44 N6 119.9(6)
O19 C44 C45 124.6(6)
N6 C44 C45 115.5(6)
C46 C45 C44 117.3(6)
C46 C45 C47 123.4(6)
C44 C45 C47 119.3(6)
C45 C46 N5 123.6(5)
O15 C48 C49 109.8(5)
O21 C49 C58 108.5(5)
O21 C49 C48 106.9(5)
C58 C49 C48 110.5(5)
O21 C49 C50 105.6(4)
C58 C49 C50 113.5(5)
C48 C49 C50 111.4(5)
O16 C50 C51 109.3(5)
O16 C50 C49 110.2(5)
C51 C50 C49 104.6(5)
C50 C51 C52 102.8(5)
O21 C52 N7 106.3(5)
O21 C52 C51 106.2(5)
N7 C52 C51 115.2(5)
O22 C53 N7 124.6(6)
O22 C53 N8 121.9(6)
N7 C53 N8 113.3(6)
O23 C54 N8 118.9(6)
O23 C54 C55 125.0(7)
N8 C54 C55 116.2(6)
C56 C55 C54 116.5(6)
C56 C55 C57 123.4(6)
C54 C55 C57 120.0(6)
C55 C56 N7 125.0(6)
O24 C58 C49 112.1(5)
O20 Si2 C59' 112.4(10)
O20 Si2 C65 110.4(5)
C59' Si2 C65 114.9(10)
O20 Si2 C71 105.1(6)
C59' Si2 C71 101.9(9)
C65 Si2 C71 111.4(7)
O20 Si2 C65' 107.6(8)
C59' Si2 C65' 111.7(10)
C65 Si2 C65' 6.6(16)
C71 Si2 C65' 117.9(14)
O20 Si2 C59 106.8(7)
C59' Si2 C59 15.8(7)
C65 Si2 C59 105.3(7)
C71 Si2 C59 117.7(6)
C65' Si2 C59 100.9(12)
O20 Si2 C71' 100.9(9)
C59' Si2 C71' 116.3(10)
C65 Si2 C71' 100.5(12)
C71 Si2 C71' 14.8(10)
C65' Si2 C71' 107.0(11)
C59 Si2 C71' 131.9(9)
C64 C59 C60 116.8(12)
C64 C59 Si2 117.5(10)
C60 C59 Si2 125.5(11)
C61 C60 C59 121.3(16)
C62 C61 C60 127(2)
C61 C62 C63 116.8(15)
C64 C63 C62 119.2(15)
C59 C64 C63 118.5(15)
C70 C65 C66 117.9(11)
C70 C65 Si2 123.4(9)
C66 C65 Si2 116.9(9)
C67 C66 C65 120.3(10)
C66 C67 C68 120.9(11)
C67 C68 C69 119.4(10)
C68 C69 C70 120.4(11)
C65 C70 C69 119.8(12)
C72 C71 C74 112.4(13)
C72 C71 C73 108.5(11)
C74 C71 C73 109.4(14)
C72 C71 Si2 103.6(11)
C74 C71 Si2 110.3(11)
C73 C71 Si2 112.7(13)
C64' C59' C60' 120.5(17)
C64' C59' Si2 116.1(14)
C60' C59' Si2 121.6(16)
C61' C60' C59' 118(2)
C62' C61' C60' 127(3)
C61' C62' C63' 119(2)
C64' C63' C62' 117(2)
C59' C64' C63' 117(2)
C70' C65' C66' 112.7(16)
C70' C65' Si2 120.5(15)
C66' C65' Si2 119.3(15)
C67' C66' C65' 124.6(16)
C66' C67' C68' 119.5(16)
C67' C68' C69' 117.5(15)
C68' C69' C70' 122.1(17)
C65' C70' C69' 121.3(19)
C72' C71' C74' 112(2)
C72' C71' C73' 112.2(17)
C74' C71' C73' 107.8(18)
C72' C71' Si2 107.5(19)
C74' C71' Si2 107.9(15)
C73' C71' Si2 109.8(16)
Cl3 C75 Cl2 110.4(9)
Cl3 C75 Cl1 111.0(8)
Cl2 C75 Cl1 106.9(8)
Cl3' C75' Cl2' 108.5(10)
Cl3' C75' Cl1' 112.8(10)
Cl2' C75' Cl1' 107.4(9)
Cl6 C76 Cl5 100.9(10)
Cl6 C76 Cl4 108.8(11)
Cl5 C76 Cl4 110.6(11)
Cl6' C76' Cl5' 103.3(11)
Cl6' C76' Cl4' 106.4(12)
Cl5' C76' Cl4' 106.0(11)
Cl9 C77 Cl8 109.5(11)
Cl9 C77 Cl7 110.3(10)
Cl8 C77 Cl7 107.7(9)
Cl9' C77' Cl8' 111.3(12)
Cl9' C77' Cl7' 111.9(12)
Cl8' C77' Cl7' 109.9(12)
Cl12 C78 Cl11 110.8(8)
Cl12 C78 Cl10 110.4(8)
Cl11 C78 Cl10 110.3(8)
Cl2" C78' Cl1" 105.1(10)

loop_
_geom_bond_atom_site_label_1
_geom_bond_atom_site_label_2
_geom_bond_distance
P1 O1 1.461(4)
P1 O2 1.565(4)
P1 O4 1.570(4)
P1 O3 1.579(4)
P2 O13 1.449(4)
P2 O14 1.558(4)
P2 O16 1.563(4)
P2 O15 1.581(4)
N1 C6 1.369(7)
N1 C9 1.370(8)
N1 C5 1.459(7)
N2 C7 1.372(8)
N2 C6 1.389(8)
N3 C16 1.357(8)
N3 C19 1.395(8)
N3 C15 1.456(7)
N4 C16 1.386(8)
N4 C17 1.397(9)
N5 C46 1.385(8)
N5 C43 1.391(8)
N5 C42 1.461(7)
N6 C43 1.357(8)
N6 C44 1.385(8)
N7 C53 1.365(8)
N7 C56 1.376(8)
N7 C52 1.448(8)
N8 C54 1.384(9)
N8 C53 1.390(9)
O2 C1 1.447(6)
O3 C11 1.448(6)
O4 C13 1.460(6)
O5 C5 1.432(7)
O5 C2 1.448(6)
O6 C6 1.211(7)
O7 C7 1.226(7)
O8 C15 1.423(7)
O8 C12 1.444(6)
O9 C16 1.212(7)
O10 C17 1.222(7)
O11 C21 1.425(8)
O12 C3 1.426(7)
O12 Si1 1.646(4)
O14 C38 1.444(7)
O15 C48 1.456(7)
O16 C50 1.461(7)
O17 C42 1.426(7)
O17 C39 1.427(7)
O18 C43 1.214(7)
O19 C44 1.234(7)
O20 C40 1.419(7)
O20 Si2 1.664(4)
O21 C52 1.417(7)
O21 C49 1.439(7)
O22 C53 1.213(8)
O23 C54 1.227(8)
O24 C58 1.426(7)
C1 C2 1.523(8)
C2 C3 1.519(8)
C3 C4 1.525(8)
C4 C5 1.510(8)
C7 C8 1.424(8)
C8 C9 1.330(8)
C8 C10 1.510(9)
C11 C12 1.524(8)
C12 C21 1.510(8)
C12 C13 1.546(8)
C13 C14 1.504(8)
C14 C15 1.507(8)
C17 C18 1.437(8)
C18 C19 1.339(8)
C18 C20 1.485(9)
Si1 C22' 1.805(13)
Si1 C28 1.824(12)
Si1 C28' 1.886(11)
Si1 C34 1.918(12)
Si1 C34' 1.949(13)
Si1 C22 1.971(13)
C22 C27 1.351(18)
C22 C23 1.450(17)
C23 C24 1.38(2)
C24 C25 1.40(3)
C25 C26 1.36(2)
C26 C27 1.396(16)
C28 C33 1.400(16)
C28 C29 1.408(15)
C29 C30 1.367(17)
C30 C31 1.373(17)
C31 C32 1.352(17)
C32 C33 1.395(16)
C34 C36 1.531(19)
C34 C37 1.546(19)
C34 C35 1.556(16)
C22' C27' 1.333(19)
C22' C23' 1.405(18)
C23' C24' 1.378(19)
C24' C25' 1.41(3)
C25' C26' 1.36(3)
C26' C27' 1.381(17)
C28' C33' 1.408(15)
C28' C29' 1.416(15)
C29' C30' 1.387(16)
C30' C31' 1.379(16)
C31' C32' 1.357(16)
C32' C33' 1.391(15)
C34' C35' 1.537(15)
C34' C36' 1.555(19)
C34' C37' 1.555(19)
C38 C39 1.520(8)
C39 C40 1.527(8)
C40 C41 1.526(8)
C41 C42 1.513(8)
C44 C45 1.447(9)
C45 C46 1.350(8)
C45 C47 1.479(9)
C48 C49 1.523(8)
C49 C58 1.511(8)
C49 C50 1.543(8)
C50 C51 1.501(8)
C51 C52 1.518(9)
C54 C55 1.432(9)
C55 C56 1.342(9)
C55 C57 1.483(9)
Si2 C59' 1.845(14)
Si2 C65 1.862(9)
Si2 C71 1.882(11)
Si2 C65' 1.884(13)
Si2 C59 1.905(11)
Si2 C71' 1.913(15)
C59 C64 1.378(17)
C59 C60 1.388(15)
C60 C61 1.37(2)
C61 C62 1.20(3)
C62 C63 1.47(3)
C63 C64 1.437(16)
C65 C70 1.383(11)
C65 C66 1.447(14)
C66 C67 1.374(13)
C67 C68 1.385(14)
C68 C69 1.390(15)
C69 C70 1.425(16)
C71 C72 1.524(18)
C71 C74 1.534(14)
C71 C73 1.567(18)
C59' C64' 1.36(2)
C59' C60' 1.387(19)
C60' C61' 1.36(2)
C61' C62' 1.19(4)
C62' C63' 1.47(3)
C63' C64' 1.44(2)
C65' C70' 1.403(15)
C65' C66' 1.449(18)
C66' C67' 1.376(16)
C67' C68' 1.384(18)
C68' C69' 1.397(18)
C69' C70' 1.43(2)
C71' C72' 1.51(2)
C71' C74' 1.541(17)
C71' C73' 1.57(2)
C75 Cl3 1.689(14)
C75 Cl2 1.748(12)
C75 Cl1 1.767(12)
C75' Cl3' 1.679(14)
C75' Cl2' 1.715(14)
C75' Cl1' 1.777(14)
C76 Cl6 1.691(16)
C76 Cl5 1.756(14)
C76 Cl4 1.756(15)
C76' Cl6' 1.690(16)
C76' Cl5' 1.756(15)
C76' Cl4' 1.763(15)
C77 Cl9 1.693(15)
C77 Cl8 1.728(14)
C77 Cl7 1.780(15)
C77' Cl9' 1.679(16)
C77' Cl8' 1.730(16)
C77' Cl7' 1.790(16)
C78 Cl12 1.700(13)
C78 Cl11 1.743(13)
C78 Cl10 1.789(13)
C78' Cl2" 1.778(17)
C78' Cl1" 1.846(16)
